data_1513714
loop_
_publ_author_name
'Ca\~non-Mancisidor, Walter'
'G\'omez-Garc\'ia, Carlos J.'
'Espallargas, Guillermo M\'inguez'
'Vega, Andres'
'Spodine, Evgenia'
'Venegas-Yazigi, Diego'
'Coronado, Eugenio'

_publ_section_title
;
 Structural re-arrangement in two hexanuclear CuII complexes: from a spin
 frustrated trigonal prism to a strongly coupled antiferromagnetic soluble
 ring complex with a porous tubular structure
;
_journal_issue 1
_journal_name_full 'Chemical Science'
_journal_page_first 324
_journal_paper_doi 10.1039/c3sc52628c
_journal_volume 5
_journal_year 2014
_chemical_formula_sum 'C33 H52 Cl3 Cu6 N13 O6'
_chemical_formula_weight 1214.47
_chemical_name_systematic
;
 ?
;
_space_group_IT_number 148
_symmetry_cell_setting trigonal
_symmetry_space_group_name_Hall '-R 3'
_symmetry_space_group_name_H-M 'R -3 :H'
_atom_sites_solution_hydrogens geom
_atom_sites_solution_primary direct
_atom_sites_solution_secondary difmap
_audit_creation_method SHELXL-97
_cell_angle_alpha 90.00
_cell_angle_beta 90.00
_cell_angle_gamma 120.00
_cell_formula_units_Z 3
_cell_length_a 19.8730(5)
_cell_length_b 19.8730(5)
_cell_length_c 9.9681(4)
_cell_measurement_reflns_used 1515
_cell_measurement_temperature 120(2)
_cell_measurement_theta_max 26.3066
_cell_measurement_theta_min 3.1211
_cell_volume 3409.34(18)
_computing_cell_refinement
;
CrysAlisPro, Agilent Technologies,
Version 1.171.35.19 (release 27-10-2011 CrysAlis171 .NET)
(compiled Oct 27 2011,15:02:11)
;
_computing_data_collection
;
CrysAlisPro, Agilent Technologies,
Version 1.171.35.19 (release 27-10-2011 CrysAlis171 .NET)
(compiled Oct 27 2011,15:02:11)
;
_computing_data_reduction
;
CrysAlisPro, Agilent Technologies,
Version 1.171.35.19 (release 27-10-2011 CrysAlis171 .NET)
(compiled Oct 27 2011,15:02:11)
;
_computing_structure_refinement 'SHELXL-97 (Sheldrick, 1997)'
_computing_structure_solution 'SHELXS-97 (Sheldrick, 1990)'
_diffrn_ambient_temperature 120(2)
_diffrn_detector_area_resol_mean 16.0267
_diffrn_measured_fraction_theta_full 0.999
_diffrn_measured_fraction_theta_max 0.999
_diffrn_measurement_device_type 'SuperNova, Single source at offset), Sapphire3'
_diffrn_measurement_method '\w scans'
_diffrn_radiation_monochromator mirror
_diffrn_radiation_source 'SuperNova (Mo) X-ray Source'
_diffrn_radiation_type MoK\a
_diffrn_radiation_wavelength 0.71073
_diffrn_reflns_av_R_equivalents 0.0518
_diffrn_reflns_av_sigmaI/netI 0.0528
_diffrn_reflns_limit_h_max 24
_diffrn_reflns_limit_h_min -24
_diffrn_reflns_limit_k_max 24
_diffrn_reflns_limit_k_min -24
_diffrn_reflns_limit_l_max 12
_diffrn_reflns_limit_l_min -12
_diffrn_reflns_number 5934
_diffrn_reflns_theta_full 26.36
_diffrn_reflns_theta_max 26.36
_diffrn_reflns_theta_min 3.13
_exptl_absorpt_coefficient_mu 2.990
_exptl_absorpt_correction_T_max 1.00000
_exptl_absorpt_correction_T_min 0.92736
_exptl_absorpt_correction_type multi-scan
_exptl_absorpt_process_details
;
CrysAlisPro, Agilent Technologies,
Version 1.171.35.19 (release 27-10-2011 CrysAlis171 .NET)
(compiled Oct 27 2011,15:02:11)
Empirical absorption correction using spherical harmonics,
 implemented in SCALE3 ABSPACK scaling algorithm.
;
_exptl_crystal_colour violet
_exptl_crystal_density_diffrn 1.775
_exptl_crystal_density_method 'not measured'
_exptl_crystal_description needle
_exptl_crystal_F_000 1842
_exptl_crystal_size_max 0.13
_exptl_crystal_size_mid 0.06
_exptl_crystal_size_min 0.05
_refine_diff_density_max 0.543
_refine_diff_density_min -0.452
_refine_diff_density_rms 0.109
_refine_ls_extinction_method none
_refine_ls_goodness_of_fit_ref 1.080
_refine_ls_hydrogen_treatment mixed
_refine_ls_matrix_type full
_refine_ls_number_parameters 108
_refine_ls_number_reflns 1550
_refine_ls_number_restraints 1
_refine_ls_restrained_S_all 1.080
_refine_ls_R_factor_all 0.0495
_refine_ls_R_factor_gt 0.0356
_refine_ls_shift/su_max 0.001
_refine_ls_shift/su_mean 0.000
_refine_ls_structure_factor_coef Fsqd
_refine_ls_weighting_details 'calc w=1/[\s^2^(Fo^2^)+(0.0282P)^2^+6.9070P] where P=(Fo^2^+2Fc^2^)/3'
_refine_ls_weighting_scheme calc
_refine_ls_wR_factor_gt 0.0734
_refine_ls_wR_factor_ref 0.0813
_reflns_number_gt 1283
_reflns_number_total 1550
_reflns_threshold_expression >2sigma(I)
_cod_data_source_file c3sc52628c.txt
_cod_data_source_block sx304bb
_cod_depositor_comments
;
The following automatic conversions were performed:

'_symmetry_cell_setting' value 'Trigonal' changed to 'trigonal'
according to
/usr/data/users/saulius/automatic-downloads/current/RSC/lib/dictionaries/cif_core.dic
dictionary named 'cif_core.dic' version 2.4.2 from 2011-04-26.

Automatic conversion script
Id: cif_fix_values 2281 2013-09-26 08:29:07Z andrius 
;
_cod_original_cell_volume 3409.33(18)
_cod_original_sg_symbol_H-M R-3
_cod_database_code 1513714

loop_
_symmetry_equiv_pos_as_xyz
'x, y, z'
'-y, x-y, z'
'-x+y, -x, z'
'x+2/3, y+1/3, z+1/3'
'-y+2/3, x-y+1/3, z+1/3'
'-x+y+2/3, -x+1/3, z+1/3'
'x+1/3, y+2/3, z+2/3'
'-y+1/3, x-y+2/3, z+2/3'
'-x+y+1/3, -x+2/3, z+2/3'
'-x, -y, -z'
'y, -x+y, -z'
'x-y, x, -z'
'-x+2/3, -y+1/3, -z+1/3'
'y+2/3, -x+y+1/3, -z+1/3'
'x-y+2/3, x+1/3, -z+1/3'
'-x+1/3, -y+2/3, -z+2/3'
'y+1/3, -x+y+2/3, -z+2/3'
'x-y+1/3, x+2/3, -z+2/3'

loop_
_atom_site_label
_atom_site_type_symbol
_atom_site_fract_x
_atom_site_fract_y
_atom_site_fract_z
_atom_site_U_iso_or_equiv
_atom_site_adp_type
_atom_site_occupancy
_atom_site_symmetry_multiplicity
_atom_site_calc_flag
_atom_site_refinement_flags
_atom_site_disorder_assembly
_atom_site_disorder_group
Cu1 Cu 0.95650(2) 0.82287(2) -0.00366(4) 0.01204(15) Uani 1 1 d . . .
O1 O 1.05274(13) 0.86713(13) 0.0970(2) 0.0130(5) Uani 1 1 d D . .
H1 H 1.047(2) 0.875(2) 0.1780(15) 0.019 Uiso 1 1 d D . .
N1 N 0.89029(15) 0.79236(15) 0.1556(3) 0.0125(6) Uani 1 1 d . . .
N2 N 0.83666(15) 0.81685(15) 0.1629(3) 0.0123(6) Uani 1 1 d . . .
C3 C 0.79717(19) 0.79043(19) 0.2789(3) 0.0150(7) Uani 1 1 d . . .
C4 C 0.8252(2) 0.7479(2) 0.3460(4) 0.0181(8) Uani 1 1 d . . .
H4 H 0.8076 0.7219 0.4296 0.022 Uiso 1 1 calc R . .
C5 C 0.88396(19) 0.75104(19) 0.2662(3) 0.0149(8) Uani 1 1 d . . .
C6 C 0.7352(2) 0.8077(2) 0.3205(4) 0.0212(8) Uani 1 1 d . . .
H6A H 0.7558 0.8487 0.3887 0.032 Uiso 1 1 calc R . .
H6B H 0.6911 0.7607 0.3577 0.032 Uiso 1 1 calc R . .
H6C H 0.7180 0.8251 0.2424 0.032 Uiso 1 1 calc R . .
C7 C 0.9345(2) 0.7162(2) 0.2900(4) 0.0186(8) Uani 1 1 d . . .
H7A H 0.9562 0.7117 0.2044 0.028 Uiso 1 1 calc R . .
H7B H 0.9035 0.6646 0.3301 0.028 Uiso 1 1 calc R . .
H7C H 0.9768 0.7496 0.3510 0.028 Uiso 1 1 calc R . .
N1S N 1.0000 1.0000 0.0000 0.0240(19) Uani 1 6 d S . 1
C1S C 1.0000 1.0000 0.0926(16) 0.021(3) Uani 0.50 3 d SP . 1
C2S C 1.0000 1.0000 0.2486(15) 0.031(3) Uani 0.50 3 d SP A 1
H2S1 H 0.9856 1.0376 0.2813 0.047 Uiso 0.17 1 calc PR A 1
H2S2 H 1.0520 1.0144 0.2813 0.047 Uiso 0.17 1 calc PR A 1
H2S3 H 0.9624 0.9480 0.2813 0.047 Uiso 0.17 1 calc PR A 1
Cl11 Cl 1.01929(12) 0.92751(12) 0.4223(2) 0.0337(5) Uani 0.50 1 d P . 2
C11 C 1.0000 1.0000 0.3654(14) 0.029(3) Uani 0.50 3 d SP . 2
H11 H 1.0000 1.0000 0.2650 0.043 Uiso 0.50 3 calc SPR . 2

loop_
_atom_site_aniso_label
_atom_site_aniso_U_11
_atom_site_aniso_U_22
_atom_site_aniso_U_33
_atom_site_aniso_U_23
_atom_site_aniso_U_13
_atom_site_aniso_U_12
Cu1 0.0112(2) 0.0131(2) 0.0120(2) -0.00003(17) 0.00058(17) 0.00620(18)
O1 0.0109(12) 0.0149(12) 0.0112(13) 0.0009(11) -0.0001(10) 0.0050(10)
N1 0.0118(14) 0.0148(15) 0.0132(15) 0.0009(12) 0.0001(12) 0.0085(12)
N2 0.0139(15) 0.0129(14) 0.0125(16) 0.0012(12) 0.0026(12) 0.0085(13)
C3 0.0154(18) 0.0168(18) 0.0094(17) -0.0028(15) -0.0014(14) 0.0055(15)
C4 0.0209(19) 0.023(2) 0.0112(18) 0.0038(15) 0.0030(15) 0.0117(17)
C5 0.0173(18) 0.0142(18) 0.0128(18) -0.0003(14) -0.0043(15) 0.0076(15)
C6 0.0199(19) 0.030(2) 0.0158(19) 0.0031(17) 0.0022(16) 0.0137(17)
C7 0.0208(19) 0.0205(19) 0.017(2) 0.0010(16) -0.0031(16) 0.0125(16)
N1S 0.025(3) 0.025(3) 0.022(5) 0.000 0.000 0.0125(16)
C1S 0.015(4) 0.015(4) 0.034(9) 0.000 0.000 0.007(2)
C2S 0.028(5) 0.028(5) 0.037(9) 0.000 0.000 0.014(2)
Cl11 0.0410(12) 0.0308(11) 0.0352(13) -0.0033(9) 0.0044(10) 0.0223(10)
C11 0.036(5) 0.036(5) 0.014(7) 0.000 0.000 0.018(3)

loop_
_atom_type_symbol
_atom_type_description
_atom_type_scat_dispersion_real
_atom_type_scat_dispersion_imag
_atom_type_scat_source
C C 0.0033 0.0016 'International Tables Vol C Tables 4.2.6.8 and 6.1.1.4'
H H 0.0000 0.0000 'International Tables Vol C Tables 4.2.6.8 and 6.1.1.4'
N N 0.0061 0.0033 'International Tables Vol C Tables 4.2.6.8 and 6.1.1.4'
O O 0.0106 0.0060 'International Tables Vol C Tables 4.2.6.8 and 6.1.1.4'
Cl Cl 0.1484 0.1585 'International Tables Vol C Tables 4.2.6.8 and 6.1.1.4'
Cu Cu 0.3201 1.2651 'International Tables Vol C Tables 4.2.6.8 and 6.1.1.4'

loop_
_geom_angle_atom_site_label_1
_geom_angle_atom_site_label_2
_geom_angle_atom_site_label_3
_geom_angle
_geom_angle_site_symmetry_1
_geom_angle_site_symmetry_3
O1 Cu1 O1 160.45(13) 11_565 .
O1 Cu1 N1 85.26(10) 11_565 .
O1 Cu1 N1 94.53(11) . .
O1 Cu1 N2 96.89(10) 11_565 12_655
O1 Cu1 N2 86.38(10) . 12_655
N1 Cu1 N2 170.98(11) . 12_655
Cu1 O1 Cu1 110.25(11) 12_655 .
Cu1 O1 H1 115(3) 12_655 .
Cu1 O1 H1 112(3) . .
C5 N1 N2 108.7(3) . .
C5 N1 Cu1 134.4(2) . .
N2 N1 Cu1 116.9(2) . .
C3 N2 N1 108.1(3) . .
C3 N2 Cu1 133.7(2) . 11_565
N1 N2 Cu1 117.5(2) . 11_565
N2 C3 C4 108.4(3) . .
N2 C3 C6 122.4(3) . .
C4 C3 C6 129.2(3) . .
C5 C4 C3 106.2(3) . .
C5 C4 H4 126.9 . .
C3 C4 H4 126.9 . .
N1 C5 C4 108.5(3) . .
N1 C5 C7 122.2(3) . .
C4 C5 C7 129.2(3) . .
C3 C6 H6A 109.5 . .
C3 C6 H6B 109.5 . .
H6A C6 H6B 109.5 . .
C3 C6 H6C 109.5 . .
H6A C6 H6C 109.5 . .
H6B C6 H6C 109.5 . .
C5 C7 H7A 109.5 . .
C5 C7 H7B 109.5 . .
H7A C7 H7B 109.5 . .
C5 C7 H7C 109.5 . .
H7A C7 H7C 109.5 . .
H7B C7 H7C 109.5 . .
C1S N1S C1S 180.000(7) . 10_775
N1S C1S C2S 180.000(12) . .
N1S C1S C1S 0.000(4) . 10_775
C2S C1S C1S 180.000(10) . 10_775
C11 Cl11 Cl11 82.7(3) . 12_656
C11 Cl11 Cl11 82.7(3) . 11_566
Cl11 Cl11 Cl11 78.73(14) 12_656 11_566
Cl11 C11 Cl11 110.1(4) 2_765 3_675
Cl11 C11 Cl11 110.1(4) 2_765 .
Cl11 C11 Cl11 110.1(4) 3_675 .
Cl11 C11 H11 108.8 2_765 .
Cl11 C11 H11 108.8 3_675 .
Cl11 C11 H11 108.8 . .

loop_
_geom_bond_atom_site_label_1
_geom_bond_atom_site_label_2
_geom_bond_distance
_geom_bond_site_symmetry_2
Cu1 O1 1.936(2) 11_565
Cu1 O1 1.938(2) .
Cu1 N1 1.955(3) .
Cu1 N2 1.958(3) 12_655
O1 Cu1 1.936(2) 12_655
O1 H1 0.841(10) .
N1 C5 1.343(4) .
N1 N2 1.377(4) .
N2 C3 1.348(4) .
N2 Cu1 1.958(3) 11_565
C3 C4 1.394(5) .
C3 C6 1.493(5) .
C4 C5 1.388(5) .
C4 H4 0.9500 .
C5 C7 1.495(5) .
C6 H6A 0.9800 .
C6 H6B 0.9800 .
C6 H6C 0.9800 .
C7 H7A 0.9800 .
C7 H7B 0.9800 .
C7 H7C 0.9800 .
N1S C1S 0.923(16) .
N1S C1S 0.923(16) 10_775
C1S C2S 1.55(2) .
C1S C1S 1.85(3) 10_775
C2S H2S1 0.9800 .
C2S H2S2 0.9800 .
C2S H2S3 0.9800 .
Cl11 C11 1.760(5) .
Cl11 Cl11 2.274(3) 12_656
Cl11 Cl11 2.274(3) 11_566
C11 Cl11 1.760(5) 2_765
C11 Cl11 1.760(5) 3_675
C11 H11 1.0000 .

loop_
_geom_torsion_atom_site_label_1
_geom_torsion_atom_site_label_2
_geom_torsion_atom_site_label_3
_geom_torsion_atom_site_label_4
_geom_torsion
_geom_torsion_site_symmetry_1
_geom_torsion_site_symmetry_4
O1 Cu1 O1 Cu1 -56.70(19) 11_565 12_655
N1 Cu1 O1 Cu1 -145.28(12) . 12_655
N2 Cu1 O1 Cu1 43.72(13) 12_655 12_655
O1 Cu1 N1 C5 147.1(3) 11_565 .
O1 Cu1 N1 C5 -52.5(3) . .
N2 Cu1 N1 C5 42.9(9) 12_655 .
O1 Cu1 N1 N2 -33.1(2) 11_565 .
O1 Cu1 N1 N2 127.3(2) . .
N2 Cu1 N1 N2 -137.2(6) 12_655 .
C5 N1 N2 C3 0.1(3) . .
Cu1 N1 N2 C3 -179.9(2) . .
C5 N1 N2 Cu1 -171.8(2) . 11_565
Cu1 N1 N2 Cu1 8.3(3) . 11_565
N1 N2 C3 C4 -0.6(4) . .
Cu1 N2 C3 C4 169.3(2) 11_565 .
N1 N2 C3 C6 178.8(3) . .
Cu1 N2 C3 C6 -11.2(5) 11_565 .
N2 C3 C4 C5 0.9(4) . .
C6 C3 C4 C5 -178.5(3) . .
N2 N1 C5 C4 0.5(4) . .
Cu1 N1 C5 C4 -179.6(2) . .
N2 N1 C5 C7 -179.7(3) . .
Cu1 N1 C5 C7 0.2(5) . .
C3 C4 C5 N1 -0.9(4) . .
C3 C4 C5 C7 179.4(3) . .
C1S N1S C1S C2S 0(100) 10_775 .
Cl11 Cl11 C11 Cl11 21.0(5) 12_656 2_765
Cl11 Cl11 C11 Cl11 100.5(6) 11_566 2_765
Cl11 Cl11 C11 Cl11 -100.5(6) 12_656 3_675
Cl11 Cl11 C11 Cl11 -21.0(5) 11_566 3_675
